data_4107708
loop_
_publ_author_name
'Daisuke Kiriya'
'Ho-Chol Chang'
'Susumu Kitagawa'

_publ_contact_author_address
;
Department of Synthetic Chemistry and Biological Chemistry
Graduate School of Engineering
Kyoto University
Katsura
Nishikyo-ku
Kyoto
615-8510
Japan
;
_publ_contact_author_email chang@sbchem.kyoto-u.ac.jp
_publ_contact_author_fax +81-75-383-2735
_publ_contact_author_name 'Ho-Chol Chang'
_publ_contact_author_phone +81-75-383-2733
_publ_section_title
;
 Molecule-Based Valence Tautomeric Bistability Synchronized with a
 Macroscopic Crystal-Melt Phase Transition
;
_journal_name_full 'Journal of the American Chemical Society'
_journal_page_first 5515
_journal_page_last 5522
_journal_paper_doi 10.1021/ja711268u
_journal_volume 130
_journal_year 2008
_chemical_formula_sum 'C86 H146 Co N2 O8'
_chemical_formula_weight 1394.98
_chemical_name_systematic
; 
 ? 
;
_space_group_IT_number 2
_symmetry_cell_setting triclinic
_symmetry_space_group_name_Hall '-P 1'
_symmetry_space_group_name_H-M 'P -1'
_atom_sites_solution_hydrogens geom
_atom_sites_solution_primary direct
_atom_sites_solution_secondary difmap
_audit_creation_method SHELXL-97
_cell_angle_alpha 72.571(7)
_cell_angle_beta 75.310(9)
_cell_angle_gamma 85.763(10)
_cell_formula_units_Z 1
_cell_length_a 10.3238(19)
_cell_length_b 11.0821(19)
_cell_length_c 20.529(3)
_cell_measurement_temperature 213(2)
_cell_volume 2167.6(6)
_computing_structure_refinement 'SHELXL-97 (Sheldrick, 1997)'
_computing_structure_solution SIR97
_diffrn_ambient_temperature 213(2)
_diffrn_measured_fraction_theta_full 0.962
_diffrn_measured_fraction_theta_max 0.962
_diffrn_measurement_device_type CCD
_diffrn_measurement_method \w
_diffrn_radiation_monochromator graphite
_diffrn_radiation_source 'fine-focus sealed tube'
_diffrn_radiation_type MoK\a
_diffrn_radiation_wavelength 0.71070
_diffrn_reflns_av_R_equivalents 0.0281
_diffrn_reflns_av_sigmaI/netI 0.0373
_diffrn_reflns_limit_h_max 12
_diffrn_reflns_limit_h_min -12
_diffrn_reflns_limit_k_max 13
_diffrn_reflns_limit_k_min -12
_diffrn_reflns_limit_l_max 22
_diffrn_reflns_limit_l_min -24
_diffrn_reflns_number 15603
_diffrn_reflns_theta_full 25.00
_diffrn_reflns_theta_max 25.00
_diffrn_reflns_theta_min 3.02
_exptl_absorpt_coefficient_mu 0.249
_exptl_absorpt_correction_T_max 0.9520
_exptl_absorpt_correction_T_min 0.9520
_exptl_absorpt_correction_type empirical
_exptl_crystal_colour purple
_exptl_crystal_density_diffrn 1.069
_exptl_crystal_description block
_exptl_crystal_F_000 767
_exptl_crystal_size_max 0.50
_exptl_crystal_size_mid 0.50
_exptl_crystal_size_min 0.30
_refine_diff_density_max 1.168
_refine_diff_density_min -0.634
_refine_diff_density_rms 0.053
_refine_ls_extinction_method none
_refine_ls_goodness_of_fit_ref 1.050
_refine_ls_hydrogen_treatment constr
_refine_ls_matrix_type full
_refine_ls_number_parameters 447
_refine_ls_number_reflns 7331
_refine_ls_number_restraints 0
_refine_ls_restrained_S_all 1.050
_refine_ls_R_factor_all 0.0581
_refine_ls_R_factor_gt 0.0569
_refine_ls_shift/su_max 0.000
_refine_ls_shift/su_mean 0.000
_refine_ls_structure_factor_coef Fsqd
_refine_ls_weighting_details 'calc w=1/[\s^2^(Fo^2^)+(0.0868P)^2^+1.2494P] where P=(Fo^2^+2Fc^2^)/3'
_refine_ls_weighting_scheme calc
_refine_ls_wR_factor_gt 0.1546
_refine_ls_wR_factor_ref 0.1563
_reflns_number_gt 7077
_reflns_number_total 7331
_reflns_threshold_expression >2sigma(I)
_cod_data_source_file ja711268u-file002.cif
_cod_data_source_block CoC12Opy
_cod_original_cell_volume 2167.7(6)
_cod_database_code 4107708

loop_
_symmetry_equiv_pos_as_xyz
'x, y, z'
'-x, -y, -z'

loop_
_atom_site_label
_atom_site_type_symbol
_atom_site_fract_x
_atom_site_fract_y
_atom_site_fract_z
_atom_site_U_iso_or_equiv
_atom_site_adp_type
_atom_site_occupancy
_atom_site_symmetry_multiplicity
_atom_site_calc_flag
_atom_site_refinement_flags
Co1 Co 0.0000 0.5000 0.0000 0.02526(13) Uani 1 2 d S
O1 O -0.16714(13) 0.56689(12) 0.03291(7) 0.0287(3) Uani 1 1 d .
O2 O -0.03504(13) 0.55494(12) -0.08926(7) 0.0284(3) Uani 1 1 d .
C1 C -0.22922(19) 0.61290(17) -0.01854(10) 0.0280(4) Uani 1 1 d .
C2 C -0.3605(2) 0.66393(19) -0.00741(11) 0.0326(4) Uani 1 1 d .
C3 C -0.4080(2) 0.7121(2) -0.06760(13) 0.0407(5) Uani 1 1 d .
H1 H -0.4942 0.7475 -0.0632 0.049 Uiso 1 1 calc R
C4 C -0.3337(2) 0.7104(2) -0.13457(12) 0.0391(5) Uani 1 1 d .
H2 H -0.3717 0.7464 -0.1731 0.047 Uiso 1 1 calc R
C5 C -0.2070(2) 0.65846(19) -0.14689(11) 0.0324(4) Uani 1 1 d .
C6 C -0.15509(19) 0.60830(17) -0.08667(10) 0.0278(4) Uani 1 1 d .
C7 C -0.4407(2) 0.6688(2) 0.06537(12) 0.0374(5) Uani 1 1 d .
C8 C -0.4382(3) 0.5419(2) 0.12185(14) 0.0544(6) Uani 1 1 d .
H3 H -0.4677 0.4750 0.1074 0.082 Uiso 1 1 calc R
H4 H -0.4975 0.5460 0.1661 0.082 Uiso 1 1 calc R
H5 H -0.3477 0.5245 0.1278 0.082 Uiso 1 1 calc R
C9 C -0.5878(2) 0.7009(3) 0.06623(16) 0.0632(8) Uani 1 1 d .
H6 H -0.5936 0.7827 0.0325 0.095 Uiso 1 1 calc R
H7 H -0.6358 0.7036 0.1130 0.095 Uiso 1 1 calc R
H8 H -0.6272 0.6368 0.0537 0.095 Uiso 1 1 calc R
C10 C -0.3802(3) 0.7708(3) 0.08528(14) 0.0534(6) Uani 1 1 d .
H9 H -0.2863 0.7524 0.0839 0.080 Uiso 1 1 calc R
H10 H -0.4275 0.7719 0.1324 0.080 Uiso 1 1 calc R
H11 H -0.3883 0.8527 0.0522 0.080 Uiso 1 1 calc R
C11 C -0.1272(2) 0.6532(2) -0.21963(11) 0.0397(5) Uani 1 1 d .
C12 C -0.1051(3) 0.5150(2) -0.21980(14) 0.0528(6) Uani 1 1 d .
H12 H -0.0548 0.4720 -0.1854 0.079 Uiso 1 1 calc R
H13 H -0.0553 0.5119 -0.2662 0.079 Uiso 1 1 calc R
H14 H -0.1910 0.4735 -0.2079 0.079 Uiso 1 1 calc R
C13 C 0.0094(3) 0.7184(3) -0.23940(13) 0.0516(6) Uani 1 1 d .
H15 H -0.0038 0.8056 -0.2386 0.077 Uiso 1 1 calc R
H16 H 0.0575 0.7163 -0.2862 0.077 Uiso 1 1 calc R
H17 H 0.0610 0.6745 -0.2059 0.077 Uiso 1 1 calc R
C14 C -0.2013(3) 0.7200(3) -0.27672(14) 0.0650(8) Uani 1 1 d .
H18 H -0.2859 0.6775 -0.2671 0.098 Uiso 1 1 calc R
H19 H -0.1469 0.7173 -0.3223 0.098 Uiso 1 1 calc R
H20 H -0.2180 0.8073 -0.2768 0.098 Uiso 1 1 calc R
N1 N -0.08407(16) 0.33792(15) 0.01710(8) 0.0277(3) Uani 1 1 d .
C15 C -0.0546(2) 0.27836(19) -0.03224(10) 0.0309(4) Uani 1 1 d .
H21 H 0.0068 0.3150 -0.0752 0.037 Uiso 1 1 calc R
C16 C -0.1137(2) 0.16174(19) -0.02119(11) 0.0346(5) Uani 1 1 d .
C17 C -0.2021(2) 0.10763(19) 0.04187(11) 0.0374(5) Uani 1 1 d .
H22 H -0.2417 0.0288 0.0506 0.045 Uiso 1 1 calc R
C18 C -0.2318(2) 0.17198(19) 0.09238(11) 0.0338(4) Uani 1 1 d .
C19 C -0.17200(19) 0.28775(19) 0.07883(10) 0.0307(4) Uani 1 1 d .
H23 H -0.1930 0.3314 0.1130 0.037 Uiso 1 1 calc R
O3 O -0.07552(19) 0.11258(15) -0.07605(9) 0.0489(4) Uani 1 1 d .
O4 O -0.32153(16) 0.11486(14) 0.15319(8) 0.0429(4) Uani 1 1 d .
C20 C -0.1446(3) -0.0007(2) -0.07101(14) 0.0539(7) Uani 1 1 d .
H24 H -0.2416 0.0128 -0.0600 0.065 Uiso 1 1 calc R
H25 H -0.1236 -0.0718 -0.0333 0.065 Uiso 1 1 calc R
C21 C -0.1009(4) -0.0291(3) -0.13831(17) 0.0699(8) Uani 1 1 d .
H26 H -0.1403 -0.1102 -0.1333 0.084 Uiso 1 1 calc R
H27 H -0.0034 -0.0394 -0.1489 0.084 Uiso 1 1 calc R
C22 C -0.1364(5) 0.0682(4) -0.1998(2) 0.0997(15) Uani 1 1 d .
H28 H -0.1104 0.1509 -0.1989 0.120 Uiso 1 1 calc R
H29 H -0.0795 0.0527 -0.2426 0.120 Uiso 1 1 calc R
C23 C -0.2737(4) 0.0796(3) -0.2077(2) 0.0858(11) Uani 1 1 d .
H30 H -0.3279 0.1217 -0.1742 0.103 Uiso 1 1 calc R
H31 H -0.3109 -0.0052 -0.1959 0.103 Uiso 1 1 calc R
C24 C -0.2840(4) 0.1563(3) -0.2843(2) 0.0805(10) Uani 1 1 d .
H32 H -0.2293 0.1142 -0.3176 0.097 Uiso 1 1 calc R
H33 H -0.3772 0.1546 -0.2872 0.097 Uiso 1 1 calc R
C25 C -0.2392(4) 0.2917(3) -0.3061(2) 0.0789(10) Uani 1 1 d .
H34 H -0.1472 0.2931 -0.3016 0.095 Uiso 1 1 calc R
H35 H -0.2958 0.3342 -0.2735 0.095 Uiso 1 1 calc R
C26 C -0.2441(4) 0.3664(3) -0.38045(19) 0.0783(10) Uani 1 1 d .
H36 H -0.1898 0.3226 -0.4130 0.094 Uiso 1 1 calc R
H37 H -0.3367 0.3676 -0.3846 0.094 Uiso 1 1 calc R
C27 C -0.1949(4) 0.5003(4) -0.40242(19) 0.0832(10) Uani 1 1 d .
H38 H -0.2520 0.5444 -0.3709 0.100 Uiso 1 1 calc R
H39 H -0.1042 0.4985 -0.3955 0.100 Uiso 1 1 calc R
C28 C -0.1915(4) 0.5761(4) -0.4768(2) 0.0892(11) Uani 1 1 d .
H40 H -0.2823 0.5801 -0.4838 0.107 Uiso 1 1 calc R
H41 H -0.1350 0.5324 -0.5087 0.107 Uiso 1 1 calc R
C29 C -0.1396(5) 0.7087(4) -0.4961(2) 0.1007(14) Uani 1 1 d .
H42 H -0.0484 0.7043 -0.4896 0.121 Uiso 1 1 calc R
H43 H -0.1952 0.7515 -0.4634 0.121 Uiso 1 1 calc R
C30 C -0.1373(6) 0.7882(5) -0.5701(3) 0.132(2) Uani 1 1 d .
H44 H -0.2281 0.7920 -0.5771 0.159 Uiso 1 1 calc R
H45 H -0.0802 0.7466 -0.6031 0.159 Uiso 1 1 calc R
C31 C -0.0865(7) 0.9224(6) -0.5878(3) 0.183(4) Uani 1 1 d .
H46 H -0.1425 0.9646 -0.5556 0.274 Uiso 1 1 calc R
H47 H -0.0897 0.9684 -0.6357 0.274 Uiso 1 1 calc R
H48 H 0.0051 0.9199 -0.5834 0.274 Uiso 1 1 calc R
C32 C -0.3464(2) 0.1717(2) 0.20919(11) 0.0404(5) Uani 1 1 d .
H49 H -0.3857 0.2558 0.1950 0.048 Uiso 1 1 calc R
H50 H -0.2626 0.1804 0.2216 0.048 Uiso 1 1 calc R
C33 C -0.4424(2) 0.0858(2) 0.27106(11) 0.0425(5) Uani 1 1 d .
H51 H -0.4024 0.0016 0.2837 0.051 Uiso 1 1 calc R
H52 H -0.5249 0.0773 0.2575 0.051 Uiso 1 1 calc R
C34 C -0.4766(3) 0.1356(2) 0.33474(12) 0.0478(6) Uani 1 1 d .
H53 H -0.5100 0.2223 0.3210 0.057 Uiso 1 1 calc R
H54 H -0.3948 0.1382 0.3503 0.057 Uiso 1 1 calc R
C35 C -0.5815(3) 0.0553(2) 0.39631(13) 0.0503(6) Uani 1 1 d .
H55 H -0.6065 0.0980 0.4332 0.060 Uiso 1 1 calc R
H56 H -0.6619 0.0501 0.3801 0.060 Uiso 1 1 calc R
C36 C -0.5355(3) -0.0779(2) 0.42798(12) 0.0490(6) Uani 1 1 d .
H57 H -0.5142 -0.1219 0.3917 0.059 Uiso 1 1 calc R
H58 H -0.4531 -0.0728 0.4424 0.059 Uiso 1 1 calc R
C37 C -0.6380(3) -0.1554(2) 0.49095(13) 0.0509(6) Uani 1 1 d .
H59 H -0.6629 -0.1094 0.5263 0.061 Uiso 1 1 calc R
H60 H -0.7187 -0.1646 0.4760 0.061 Uiso 1 1 calc R
C38 C -0.5882(3) -0.2858(2) 0.52453(13) 0.0545(6) Uani 1 1 d .
H61 H -0.5616 -0.3309 0.4888 0.065 Uiso 1 1 calc R
H62 H -0.5082 -0.2762 0.5400 0.065 Uiso 1 1 calc R
C39 C -0.6898(3) -0.3654(3) 0.58673(14) 0.0578(7) Uani 1 1 d .
H63 H -0.7674 -0.3798 0.5707 0.069 Uiso 1 1 calc R
H64 H -0.7206 -0.3181 0.6212 0.069 Uiso 1 1 calc R
C40 C -0.6360(3) -0.4922(3) 0.62261(15) 0.0636(8) Uani 1 1 d .
H65 H -0.6005 -0.5373 0.5874 0.076 Uiso 1 1 calc R
H66 H -0.5613 -0.4775 0.6407 0.076 Uiso 1 1 calc R
C41 C -0.7376(3) -0.5756(3) 0.68228(16) 0.0656(8) Uani 1 1 d .
H67 H -0.7730 -0.5306 0.7175 0.079 Uiso 1 1 calc R
H68 H -0.8124 -0.5901 0.6641 0.079 Uiso 1 1 calc R
C42 C -0.6848(4) -0.7019(3) 0.71806(17) 0.0736(9) Uani 1 1 d .
H69 H -0.6431 -0.7445 0.6824 0.088 Uiso 1 1 calc R
H70 H -0.6153 -0.6879 0.7398 0.088 Uiso 1 1 calc R
C43 C -0.7908(4) -0.7871(3) 0.7735(2) 0.0918(12) Uani 1 1 d .
H71 H -0.8371 -0.7434 0.8072 0.138 Uiso 1 1 calc R
H72 H -0.7493 -0.8631 0.7976 0.138 Uiso 1 1 calc R
H73 H -0.8544 -0.8099 0.7515 0.138 Uiso 1 1 calc R

loop_
_atom_site_aniso_label
_atom_site_aniso_U_11
_atom_site_aniso_U_22
_atom_site_aniso_U_33
_atom_site_aniso_U_23
_atom_site_aniso_U_13
_atom_site_aniso_U_12
Co1 0.0240(2) 0.0250(2) 0.0264(2) -0.00627(15) -0.00660(14) -0.00114(14)
O1 0.0268(7) 0.0302(7) 0.0296(7) -0.0090(5) -0.0073(5) 0.0003(5)
O2 0.0270(7) 0.0292(7) 0.0290(7) -0.0076(5) -0.0078(5) -0.0001(5)
C1 0.0277(9) 0.0229(9) 0.0363(10) -0.0084(8) -0.0122(8) -0.0029(7)
C2 0.0276(10) 0.0305(10) 0.0428(12) -0.0134(9) -0.0107(9) 0.0004(8)
C3 0.0293(10) 0.0454(12) 0.0528(14) -0.0174(11) -0.0185(10) 0.0088(9)
C4 0.0395(12) 0.0396(12) 0.0449(12) -0.0110(10) -0.0245(10) 0.0029(9)
C5 0.0355(11) 0.0299(10) 0.0352(11) -0.0087(8) -0.0146(9) -0.0024(8)
C6 0.0280(9) 0.0228(9) 0.0343(10) -0.0072(7) -0.0105(8) -0.0040(7)
C7 0.0270(10) 0.0395(11) 0.0471(12) -0.0170(10) -0.0065(9) 0.0025(8)
C8 0.0489(14) 0.0486(14) 0.0506(15) -0.0085(12) 0.0082(11) -0.0023(11)
C9 0.0323(13) 0.093(2) 0.0673(18) -0.0348(16) -0.0071(12) 0.0149(13)
C10 0.0538(15) 0.0547(15) 0.0547(15) -0.0302(12) 0.0004(12) -0.0076(12)
C11 0.0448(12) 0.0460(12) 0.0316(11) -0.0106(9) -0.0162(9) 0.0006(10)
C12 0.0665(17) 0.0539(15) 0.0465(14) -0.0272(12) -0.0145(12) 0.0026(12)
C13 0.0530(14) 0.0617(16) 0.0331(12) -0.0061(11) -0.0037(10) -0.0125(12)
C14 0.0699(18) 0.091(2) 0.0383(14) -0.0186(14) -0.0270(13) 0.0212(16)
N1 0.0260(8) 0.0275(8) 0.0297(8) -0.0067(6) -0.0085(6) -0.0007(6)
C15 0.0307(10) 0.0304(10) 0.0314(10) -0.0081(8) -0.0077(8) -0.0023(8)
C16 0.0402(11) 0.0315(10) 0.0358(11) -0.0111(9) -0.0131(9) -0.0030(8)
C17 0.0434(12) 0.0287(10) 0.0404(12) -0.0048(9) -0.0143(10) -0.0095(9)
C18 0.0329(10) 0.0324(10) 0.0334(11) -0.0017(8) -0.0106(8) -0.0063(8)
C19 0.0312(10) 0.0309(10) 0.0290(10) -0.0064(8) -0.0076(8) -0.0032(8)
O3 0.0682(11) 0.0390(9) 0.0428(9) -0.0194(7) -0.0053(8) -0.0170(8)
O4 0.0504(9) 0.0392(8) 0.0333(8) -0.0039(6) -0.0024(7) -0.0190(7)
C20 0.0798(19) 0.0349(12) 0.0519(15) -0.0139(11) -0.0189(13) -0.0149(12)
C21 0.089(2) 0.0571(17) 0.073(2) -0.0309(15) -0.0201(17) -0.0079(16)
C22 0.165(4) 0.073(2) 0.083(3) -0.0062(19) -0.079(3) -0.036(2)
C23 0.102(3) 0.063(2) 0.092(3) -0.0279(19) -0.015(2) -0.0096(19)
C24 0.091(2) 0.069(2) 0.110(3) -0.038(2) -0.061(2) 0.0056(17)
C25 0.103(3) 0.069(2) 0.086(2) -0.0343(18) -0.049(2) 0.0082(18)
C26 0.091(2) 0.083(2) 0.083(2) -0.0403(19) -0.048(2) 0.0233(19)
C27 0.105(3) 0.087(2) 0.073(2) -0.0360(19) -0.040(2) 0.022(2)
C28 0.094(3) 0.103(3) 0.076(2) -0.029(2) -0.035(2) 0.031(2)
C29 0.110(3) 0.102(3) 0.078(3) -0.028(2) -0.014(2) 0.044(3)
C30 0.125(4) 0.132(4) 0.095(3) 0.003(3) -0.007(3) 0.052(3)
C31 0.195(7) 0.119(5) 0.142(5) 0.008(4) 0.051(5) 0.060(4)
C32 0.0439(12) 0.0405(12) 0.0335(11) -0.0055(9) -0.0071(9) -0.0105(10)
C33 0.0449(12) 0.0425(12) 0.0332(11) -0.0014(9) -0.0056(9) -0.0114(10)
C34 0.0556(14) 0.0456(13) 0.0383(12) -0.0070(10) -0.0088(11) -0.0069(11)
C35 0.0579(15) 0.0496(14) 0.0355(12) -0.0073(10) -0.0034(11) 0.0001(11)
C36 0.0539(14) 0.0516(14) 0.0337(12) -0.0069(10) -0.0034(10) -0.0004(11)
C37 0.0572(15) 0.0520(14) 0.0351(12) -0.0078(11) -0.0015(11) -0.0024(12)
C38 0.0634(16) 0.0513(15) 0.0391(13) -0.0083(11) -0.0014(11) 0.0003(12)
C39 0.0660(17) 0.0492(15) 0.0460(14) -0.0074(12) 0.0001(12) -0.0009(13)
C40 0.0676(18) 0.0546(16) 0.0523(16) -0.0044(13) -0.0007(13) 0.0049(13)
C41 0.0680(18) 0.0536(16) 0.0578(17) -0.0042(13) -0.0001(14) 0.0039(14)
C42 0.081(2) 0.0595(18) 0.0620(18) -0.0020(14) -0.0067(16) 0.0090(16)
C43 0.096(3) 0.068(2) 0.082(2) 0.0119(18) -0.009(2) -0.0080(19)

loop_
_atom_type_symbol
_atom_type_description
_atom_type_scat_dispersion_real
_atom_type_scat_dispersion_imag
_atom_type_scat_source
C C 0.0033 0.0016 'International Tables Vol C Tables 4.2.6.8 and 6.1.1.4'
H H 0.0000 0.0000 'International Tables Vol C Tables 4.2.6.8 and 6.1.1.4'
N N 0.0061 0.0033 'International Tables Vol C Tables 4.2.6.8 and 6.1.1.4'
O O 0.0106 0.0060 'International Tables Vol C Tables 4.2.6.8 and 6.1.1.4'
Co Co 0.3494 0.9721 'International Tables Vol C Tables 4.2.6.8 and 6.1.1.4'

loop_
_geom_angle_atom_site_label_1
_geom_angle_atom_site_label_2
_geom_angle_atom_site_label_3
_geom_angle
_geom_angle_site_symmetry_1
_geom_angle_site_symmetry_3
O2 Co1 O2 180.0 2_565 .
O2 Co1 O1 93.21(6) 2_565 .
O2 Co1 O1 86.79(6) . .
O2 Co1 O1 86.79(6) 2_565 2_565
O2 Co1 O1 93.21(6) . 2_565
O1 Co1 O1 179.999(1) . 2_565
O2 Co1 N1 90.11(6) 2_565 .
O2 Co1 N1 89.89(6) . .
O1 Co1 N1 90.05(6) . .
O1 Co1 N1 89.95(6) 2_565 .
O2 Co1 N1 89.89(6) 2_565 2_565
O2 Co1 N1 90.11(6) . 2_565
O1 Co1 N1 89.95(6) . 2_565
O1 Co1 N1 90.05(6) 2_565 2_565
N1 Co1 N1 180.0 . 2_565
C1 O1 Co1 111.03(12) . .
C6 O2 Co1 111.13(12) . .
O1 C1 C2 122.78(18) . .
O1 C1 C6 115.56(17) . .
C2 C1 C6 121.66(18) . .
C3 C2 C1 115.04(19) . .
C3 C2 C7 122.94(18) . .
C1 C2 C7 122.00(18) . .
C2 C3 C4 123.12(19) . .
C5 C4 C3 123.23(19) . .
C4 C5 C6 115.28(19) . .
C4 C5 C11 123.34(18) . .
C6 C5 C11 121.38(18) . .
O2 C6 C5 122.98(18) . .
O2 C6 C1 115.39(17) . .
C5 C6 C1 121.63(18) . .
C2 C7 C9 111.5(2) . .
C2 C7 C10 108.70(18) . .
C9 C7 C10 108.8(2) . .
C2 C7 C8 111.97(18) . .
C9 C7 C8 107.1(2) . .
C10 C7 C8 108.7(2) . .
C5 C11 C12 109.62(19) . .
C5 C11 C14 111.5(2) . .
C12 C11 C14 108.2(2) . .
C5 C11 C13 110.69(18) . .
C12 C11 C13 109.0(2) . .
C14 C11 C13 107.7(2) . .
C15 N1 C19 120.66(17) . .
C15 N1 Co1 119.93(13) . .
C19 N1 Co1 119.41(13) . .
N1 C15 C16 121.00(18) . .
O3 C16 C17 125.95(19) . .
O3 C16 C15 114.65(18) . .
C17 C16 C15 119.40(19) . .
C16 C17 C18 118.51(19) . .
O4 C18 C19 124.08(19) . .
O4 C18 C17 115.86(18) . .
C19 C18 C17 120.06(19) . .
N1 C19 C18 120.36(18) . .
C16 O3 C20 117.20(18) . .
C18 O4 C32 117.93(16) . .
O3 C20 C21 108.6(2) . .
C20 C21 C22 115.4(3) . .
C23 C22 C21 120.5(4) . .
C22 C23 C24 112.8(3) . .
C25 C24 C23 113.7(3) . .
C24 C25 C26 114.7(3) . .
C27 C26 C25 114.2(3) . .
C28 C27 C26 116.3(3) . .
C27 C28 C29 113.9(3) . .
C28 C29 C30 115.2(4) . .
C29 C30 C31 114.0(6) . .
O4 C32 C33 106.89(17) . .
C32 C33 C34 112.14(19) . .
C33 C34 C35 113.1(2) . .
C36 C35 C34 114.1(2) . .
C37 C36 C35 113.9(2) . .
C38 C37 C36 113.4(2) . .
C39 C38 C37 114.2(2) . .
C38 C39 C40 113.7(2) . .
C41 C40 C39 114.5(2) . .
C42 C41 C40 114.7(3) . .
C43 C42 C41 113.6(3) . .

loop_
_geom_bond_atom_site_label_1
_geom_bond_atom_site_label_2
_geom_bond_distance
_geom_bond_site_symmetry_2
Co1 O2 1.8694(13) 2_565
Co1 O2 1.8695(13) .
Co1 O1 1.8717(13) .
Co1 O1 1.8717(13) 2_565
Co1 N1 1.9496(16) .
Co1 N1 1.9496(16) 2_565
O1 C1 1.326(2) .
O2 C6 1.329(2) .
C1 C2 1.420(3) .
C1 C6 1.428(3) .
C2 C3 1.388(3) .
C2 C7 1.528(3) .
C3 C4 1.399(3) .
C4 C5 1.383(3) .
C5 C6 1.416(3) .
C5 C11 1.527(3) .
C7 C9 1.531(3) .
C7 C10 1.532(3) .
C7 C8 1.535(3) .
C11 C12 1.533(3) .
C11 C14 1.535(3) .
C11 C13 1.537(3) .
N1 C15 1.330(3) .
N1 C19 1.345(2) .
C15 C16 1.402(3) .
C16 O3 1.353(3) .
C16 C17 1.373(3) .
C17 C18 1.388(3) .
C18 O4 1.358(2) .
C18 C19 1.386(3) .
O3 C20 1.453(3) .
O4 C32 1.430(3) .
C20 C21 1.461(4) .
C21 C22 1.500(5) .
C22 C23 1.459(6) .
C23 C24 1.575(5) .
C24 C25 1.505(5) .
C25 C26 1.514(5) .
C26 C27 1.503(5) .
C27 C28 1.499(5) .
C28 C29 1.504(6) .
C29 C30 1.506(6) .
C30 C31 1.522(8) .
C32 C33 1.510(3) .
C33 C34 1.519(3) .
C34 C35 1.529(3) .
C35 C36 1.518(3) .
C36 C37 1.518(3) .
C37 C38 1.517(4) .
C38 C39 1.514(3) .
C39 C40 1.516(4) .
C40 C41 1.506(4) .
C41 C42 1.506(4) .
C42 C43 1.504(5) .

loop_
_geom_torsion_atom_site_label_1
_geom_torsion_atom_site_label_2
_geom_torsion_atom_site_label_3
_geom_torsion_atom_site_label_4
_geom_torsion
_geom_torsion_site_symmetry_1
O2 Co1 O1 C1 -177.26(12) 2_565
O2 Co1 O1 C1 2.74(12) .
O1 Co1 O1 C1 -15(5) 2_565
N1 Co1 O1 C1 -87.15(12) .
N1 Co1 O1 C1 92.85(12) 2_565
O2 Co1 O2 C6 -104(15) 2_565
O1 Co1 O2 C6 -1.68(12) .
O1 Co1 O2 C6 178.32(12) 2_565
N1 Co1 O2 C6 88.38(12) .
N1 Co1 O2 C6 -91.63(12) 2_565
Co1 O1 C1 C2 176.95(14) .
Co1 O1 C1 C6 -3.2(2) .
O1 C1 C2 C3 177.73(18) .
C6 C1 C2 C3 -2.1(3) .
O1 C1 C2 C7 -0.4(3) .
C6 C1 C2 C7 179.77(18) .
C1 C2 C3 C4 0.4(3) .
C7 C2 C3 C4 178.5(2) .
C2 C3 C4 C5 1.3(4) .
C3 C4 C5 C6 -1.2(3) .
C3 C4 C5 C11 178.2(2) .
Co1 O2 C6 C5 179.87(14) .
Co1 O2 C6 C1 0.34(19) .
C4 C5 C6 O2 179.95(17) .
C11 C5 C6 O2 0.5(3) .
C4 C5 C6 C1 -0.5(3) .
C11 C5 C6 C1 -179.99(18) .
O1 C1 C6 O2 2.0(2) .
C2 C1 C6 O2 -178.20(16) .
O1 C1 C6 C5 -177.57(16) .
C2 C1 C6 C5 2.3(3) .
C3 C2 C7 C9 14.3(3) .
C1 C2 C7 C9 -167.7(2) .
C3 C2 C7 C10 -105.6(2) .
C1 C2 C7 C10 72.4(3) .
C3 C2 C7 C8 134.3(2) .
C1 C2 C7 C8 -47.7(3) .
C4 C5 C11 C12 -116.1(2) .
C6 C5 C11 C12 63.3(3) .
C4 C5 C11 C14 3.7(3) .
C6 C5 C11 C14 -176.9(2) .
C4 C5 C11 C13 123.6(2) .
C6 C5 C11 C13 -57.0(3) .
O2 Co1 N1 C15 -134.20(15) 2_565
O2 Co1 N1 C15 45.79(15) .
O1 Co1 N1 C15 132.58(15) .
O1 Co1 N1 C15 -47.42(15) 2_565
N1 Co1 N1 C15 -5(10) 2_565
O2 Co1 N1 C19 46.08(14) 2_565
O2 Co1 N1 C19 -133.92(14) .
O1 Co1 N1 C19 -47.13(14) .
O1 Co1 N1 C19 132.87(14) 2_565
N1 Co1 N1 C19 175(10) 2_565
C19 N1 C15 C16 -0.3(3) .
Co1 N1 C15 C16 180.00(14) .
N1 C15 C16 O3 179.41(18) .
N1 C15 C16 C17 -0.8(3) .
O3 C16 C17 C18 -179.1(2) .
C15 C16 C17 C18 1.1(3) .
C16 C17 C18 O4 178.95(19) .
C16 C17 C18 C19 -0.4(3) .
C15 N1 C19 C18 1.0(3) .
Co1 N1 C19 C18 -179.30(14) .
O4 C18 C19 N1 -179.95(18) .
C17 C18 C19 N1 -0.6(3) .
C17 C16 O3 C20 7.0(3) .
C15 C16 O3 C20 -173.2(2) .
C19 C18 O4 C32 -6.1(3) .
C17 C18 O4 C32 174.51(19) .
C16 O3 C20 C21 173.0(2) .
O3 C20 C21 C22 -64.0(4) .
C20 C21 C22 C23 -74.5(4) .
C21 C22 C23 C24 -163.1(3) .
C22 C23 C24 C25 -63.1(5) .
C23 C24 C25 C26 178.2(3) .
C24 C25 C26 C27 -178.1(3) .
C25 C26 C27 C28 177.2(3) .
C26 C27 C28 C29 -179.2(3) .
C27 C28 C29 C30 -179.0(4) .
C28 C29 C30 C31 179.0(4) .
C18 O4 C32 C33 -176.70(18) .
O4 C32 C33 C34 179.66(19) .
C32 C33 C34 C35 175.8(2) .
C33 C34 C35 C36 65.1(3) .
C34 C35 C36 C37 177.6(2) .
C35 C36 C37 C38 -176.9(2) .
C36 C37 C38 C39 -179.1(2) .
C37 C38 C39 C40 -176.4(3) .
C38 C39 C40 C41 -177.0(3) .
C39 C40 C41 C42 179.9(3) .
C40 C41 C42 C43 -175.4(3) .
